data_7132370
loop_
_publ_author_name
'Yun, Yihan'
'Hou, Xueling'
'Yang, Zhihua'
'Li, Guangmao'
'Pan, Shilie'

_publ_section_title
;
 [RbSr<sub>3</sub>X][(BS<sub>3</sub>)<sub>2</sub>] (X = Cl, Br): two
 salt-inclusion thioborates with large birefringence and structure
 transformation from centrosymmetric to asymmetric.
;
_journal_issue 1
_journal_name_full 'Chemical communications (Cambridge, England)'
_journal_page_first 118
_journal_page_last 121
_journal_paper_doi 10.1039/d3cc05205b
_journal_volume 60
_journal_year 2023
_chemical_formula_moiety 'B2 Cl Rb S6 Sr3'
_chemical_formula_sum 'B2 Cl Rb S6 Sr3'
_chemical_formula_weight 597.76
_space_group_crystal_system orthorhombic
_space_group_IT_number 61
_space_group_name_Hall '-P 2ac 2ab'
_space_group_name_H-M_alt 'P b c a'
_atom_sites_solution_primary iterative
_audit_creation_date 2023-04-24
_audit_creation_method
;
Olex2 1.3
(compiled 2020.11.12 svn.r5f609507 for OlexSys, GUI svn.r6408)
;
_audit_update_record
;
2023-10-08 deposited with the CCDC.	2023-11-17 downloaded from the CCDC.
;
_cell_angle_alpha 90
_cell_angle_beta 90
_cell_angle_gamma 90
_cell_formula_units_Z 8
_cell_length_a 11.0820(4)
_cell_length_b 7.9064(3)
_cell_length_c 29.1239(14)
_cell_measurement_reflns_used 3355
_cell_measurement_temperature 293.00
_cell_measurement_theta_max 27.46
_cell_measurement_theta_min 2.31
_cell_volume 2551.80(18)
_computing_cell_refinement 'SAINT V8.38A (Bruker, 2018)'
_computing_data_reduction 'SAINT V8.38A (Bruker, 2018)'
_computing_molecular_graphics 'Olex2 1.3 (Dolomanov et al., 2009)'
_computing_publication_material 'Olex2 1.3 (Dolomanov et al., 2009)'
_computing_structure_refinement 'SHELXL 2018/3 (Sheldrick, 2015)'
_computing_structure_solution 'olex2.solve 1.3 (Bourhis et al., 2015)'
_diffrn_ambient_temperature 293.00
_diffrn_measured_fraction_theta_full 0.995
_diffrn_measured_fraction_theta_max 0.995
_diffrn_measurement_device_type 'Bruker APEX-II CCD'
_diffrn_measurement_method '\f and \w scans'
_diffrn_radiation_type MoK\a
_diffrn_radiation_wavelength 0.71073
_diffrn_reflns_av_R_equivalents 0.0702
_diffrn_reflns_av_unetI/netI 0.0412
_diffrn_reflns_Laue_measured_fraction_full 0.995
_diffrn_reflns_Laue_measured_fraction_max 0.995
_diffrn_reflns_limit_h_max 14
_diffrn_reflns_limit_h_min -14
_diffrn_reflns_limit_k_max 9
_diffrn_reflns_limit_k_min -10
_diffrn_reflns_limit_l_max 37
_diffrn_reflns_limit_l_min -37
_diffrn_reflns_number 19247
_diffrn_reflns_point_group_measured_fraction_full 0.995
_diffrn_reflns_point_group_measured_fraction_max 0.995
_diffrn_reflns_theta_full 25.242
_diffrn_reflns_theta_max 27.531
_diffrn_reflns_theta_min 2.309
_diffrn_source_current 1.4
_diffrn_source_power 0.07
_diffrn_source_voltage 50.0
_diffrn_standards_number 0
_exptl_absorpt_coefficient_mu 17.426
_exptl_absorpt_correction_T_max 0.0631
_exptl_absorpt_correction_T_min 0.0361
_exptl_absorpt_correction_type none
_exptl_absorpt_process_details
;
SADABS-2016/2 (Bruker,2016/2) was used for absorption correction.
wR2(int) was 0.0865 before and 0.0673 after correction.
The Ratio of minimum to maximum transmission is 0.5721.
The \l/2 correction factor is Not present.
;
_exptl_crystal_colour 'clear light colourless'
_exptl_crystal_colour_lustre clear
_exptl_crystal_colour_modifier light
_exptl_crystal_colour_primary colourless
_exptl_crystal_density_diffrn 3.112
_exptl_crystal_description needle
_exptl_crystal_F_000 2192
_exptl_crystal_size_max 0.02
_exptl_crystal_size_mid 0.015
_exptl_crystal_size_min 0.01
_refine_diff_density_max 1.911
_refine_diff_density_min -1.427
_refine_diff_density_rms 0.186
_refine_ls_extinction_coef 0.00054(11)
_refine_ls_extinction_expression Fc^*^=kFc[1+0.001xFc^2^\l^3^/sin(2\q)]^-1/4^
_refine_ls_extinction_method 'SHELXL-2018/3 (Sheldrick 2018)'
_refine_ls_goodness_of_fit_ref 1.051
_refine_ls_hydrogen_treatment undef
_refine_ls_matrix_type full
_refine_ls_number_parameters 119
_refine_ls_number_reflns 2926
_refine_ls_number_restraints 0
_refine_ls_restrained_S_all 1.051
_refine_ls_R_factor_all 0.0541
_refine_ls_R_factor_gt 0.0375
_refine_ls_shift/su_max 0.002
_refine_ls_shift/su_mean 0.000
_refine_ls_structure_factor_coef Fsqd
_refine_ls_weighting_details 'w=1/[\s^2^(Fo^2^)+(0.0422P)^2^+2.3344P] where P=(Fo^2^+2Fc^2^)/3'
_refine_ls_weighting_scheme calc
_refine_ls_wR_factor_gt 0.0866
_refine_ls_wR_factor_ref 0.0952
_reflns_Friedel_coverage 0.000
_reflns_number_gt 2193
_reflns_number_total 2926
_reflns_threshold_expression 'I > 2\s(I)'
_cod_data_source_file d3cc05205b3.cif
_cod_data_source_block 1234567890
_cod_depositor_comments 'Adding full bibliography for 7132370--7132371.cif.'
_cod_database_code 7132370
_shelx_shelxl_version_number 2018/3
_shelx_space_group_comment
;
The symmetry employed for this shelxl refinement is uniquely defined
by the following loop, which should always be used as a source of
symmetry information in preference to the above space-group names.
They are only intended as comments.
;
_shelx_estimated_absorpt_t_max 0.845
_shelx_estimated_absorpt_t_min 0.722
_olex2_refinement_description
;
;
_olex2_submission_special_instructions 'No special instructions were received'

loop_
_space_group_symop_operation_xyz
'x, y, z'
'-x+1/2, -y, z+1/2'
'-x, y+1/2, -z+1/2'
'x+1/2, -y+1/2, -z'
'-x, -y, -z'
'x-1/2, y, -z-1/2'
'x, -y-1/2, z-1/2'
'-x-1/2, y-1/2, z'

loop_
_atom_site_label
_atom_site_type_symbol
_atom_site_fract_x
_atom_site_fract_y
_atom_site_fract_z
_atom_site_U_iso_or_equiv
_atom_site_adp_type
_atom_site_occupancy
_atom_site_site_symmetry_order
_atom_site_calc_flag
_atom_site_refinement_flags_posn
_atom_site_refinement_flags_adp
_atom_site_refinement_flags_occupancy
_atom_site_disorder_assembly
_atom_site_disorder_group
Sr1 Sr 0.45031(5) 0.77032(6) 0.52196(2) 0.01883(15) Uani 1 1 d . . . . .
Sr2 Sr 0.44745(5) 0.73559(6) 0.72788(2) 0.01874(15) Uani 1 1 d . . . . .
Sr3 Sr 0.28721(5) 0.23654(6) 0.87363(2) 0.01980(14) Uani 1 1 d . . . . .
Rb1 Rb 0.13022(7) 0.81562(11) 0.62229(2) 0.0488(2) Uani 1 1 d . . . . .
S1 S 0.37152(11) 0.49708(16) 0.80417(5) 0.0195(3) Uani 1 1 d . . . . .
S2 S 0.09588(12) 0.45230(16) 0.81404(5) 0.0197(3) Uani 1 1 d . . . . .
Cl1 Cl 0.42091(14) 0.75227(17) 0.62493(5) 0.0272(3) Uani 1 1 d . . . . .
S6 S 0.11587(12) 0.47124(16) 0.43374(5) 0.0193(3) Uani 1 1 d . . . . .
S5 S 0.39247(12) 0.51631(16) 0.44477(5) 0.0200(3) Uani 1 1 d . . . . .
S3 S 0.19891(13) 0.57670(18) 0.71911(5) 0.0272(3) Uani 1 1 d . . . . .
S4 S 0.21211(14) 0.59100(19) 0.52884(5) 0.0286(3) Uani 1 1 d . . . . .
B1 B 0.2234(5) 0.5094(7) 0.7771(2) 0.0168(11) Uani 1 1 d . . . . .
B2 B 0.2429(5) 0.5245(7) 0.4706(2) 0.0193(12) Uani 1 1 d . . . . .

loop_
_atom_site_aniso_label
_atom_site_aniso_U_11
_atom_site_aniso_U_22
_atom_site_aniso_U_33
_atom_site_aniso_U_23
_atom_site_aniso_U_13
_atom_site_aniso_U_12
Sr1 0.0203(3) 0.0169(2) 0.0193(3) -0.00040(18) -0.0024(2) -0.00060(18)
Sr2 0.0198(3) 0.0171(3) 0.0192(3) -0.00045(17) 0.0031(2) -0.00134(17)
Sr3 0.0250(3) 0.0161(2) 0.0184(3) 0.00121(18) -0.0001(2) -0.00146(17)
Rb1 0.0384(4) 0.0736(5) 0.0345(4) -0.0052(4) 0.0031(3) 0.0243(4)
S1 0.0164(6) 0.0227(6) 0.0193(7) 0.0038(5) -0.0010(5) 0.0004(5)
S2 0.0174(6) 0.0208(6) 0.0207(7) -0.0005(5) 0.0031(5) -0.0014(5)
Cl1 0.0268(7) 0.0350(8) 0.0197(7) 0.0014(5) -0.0009(6) -0.0012(5)
S6 0.0185(6) 0.0204(6) 0.0188(7) 0.0003(5) 0.0002(5) 0.0015(5)
S5 0.0184(6) 0.0201(6) 0.0214(7) -0.0037(5) 0.0022(5) -0.0003(5)
S3 0.0259(7) 0.0335(8) 0.0223(8) 0.0091(6) -0.0051(6) -0.0095(6)
S4 0.0294(8) 0.0340(8) 0.0224(8) -0.0090(6) 0.0083(6) -0.0114(6)
B1 0.021(3) 0.014(3) 0.016(3) -0.001(2) -0.004(2) 0.002(2)
B2 0.021(3) 0.015(3) 0.022(3) 0.002(2) 0.004(2) -0.003(2)

loop_
_atom_type_symbol
_atom_type_description
_atom_type_scat_dispersion_real
_atom_type_scat_dispersion_imag
_atom_type_scat_source
B B 0.0013 0.0007 'International Tables Vol C Tables 4.2.6.8 and 6.1.1.4'
Cl Cl 0.1484 0.1585 'International Tables Vol C Tables 4.2.6.8 and 6.1.1.4'
Rb Rb -0.9393 2.9676 'International Tables Vol C Tables 4.2.6.8 and 6.1.1.4'
S S 0.1246 0.1234 'International Tables Vol C Tables 4.2.6.8 and 6.1.1.4'
Sr Sr -1.5307 3.2498 'International Tables Vol C Tables 4.2.6.8 and 6.1.1.4'

loop_
_geom_angle_atom_site_label_1
_geom_angle_atom_site_label_2
_geom_angle_atom_site_label_3
_geom_angle
_geom_angle_site_symmetry_1
_geom_angle_site_symmetry_3
_geom_angle_publ_flag
Sr1 Sr1 Sr3 95.631(18) 5_676 3_656 ?
Cl1 Sr1 Sr1 112.94(3) . 5_676 ?
Cl1 Sr1 Sr3 49.85(3) . 3_656 ?
Cl1 Sr1 S6 145.04(4) . 8_665 ?
Cl1 Sr1 S6 71.02(4) . 4_566 ?
Cl1 Sr1 S5 132.15(4) . . ?
Cl1 Sr1 S4 84.97(4) . 8_665 ?
Cl1 Sr1 S4 122.26(4) . 4_566 ?
Cl1 Sr1 B2 114.16(12) . 8_665 ?
Cl1 Sr1 B2 109.92(11) . . ?
S6 Sr1 Sr1 50.12(3) 4_566 5_676 ?
S6 Sr1 Sr1 48.51(3) 8_665 5_676 ?
S6 Sr1 Sr3 142.30(3) 8_665 3_656 ?
S6 Sr1 Sr3 47.07(3) 4_566 3_656 ?
S6 Sr1 S6 98.63(4) 4_566 8_665 ?
S6 Sr1 S5 151.02(4) 4_566 . ?
S6 Sr1 S4 76.94(4) 4_566 8_665 ?
S6 Sr1 S4 60.07(4) 8_665 8_665 ?
S6 Sr1 S4 57.16(4) 4_566 4_566 ?
S6 Sr1 S4 71.35(4) 8_665 4_566 ?
S6 Sr1 B2 32.86(12) 8_665 8_665 ?
S6 Sr1 B2 172.82(11) 4_566 . ?
S6 Sr1 B2 76.49(11) 8_665 . ?
S6 Sr1 B2 100.09(11) 4_566 8_665 ?
S5 Sr1 Sr1 128.66(3) 5_666 5_676 ?
S5 Sr1 Sr1 114.53(3) . 5_676 ?
S5 Sr1 Sr3 47.37(3) 5_666 3_656 ?
S5 Sr1 Sr3 128.92(3) . 3_656 ?
S5 Sr1 Cl1 73.03(4) 5_666 . ?
S5 Sr1 S6 91.15(4) 5_666 4_566 ?
S5 Sr1 S6 141.74(4) 5_666 8_665 ?
S5 Sr1 S6 71.40(4) . 8_665 ?
S5 Sr1 S5 82.23(4) 5_666 . ?
S5 Sr1 S4 157.49(4) 5_666 8_665 ?
S5 Sr1 S4 117.19(4) . 8_665 ?
S5 Sr1 S4 93.98(4) . 4_566 ?
S5 Sr1 S4 83.71(4) 5_666 4_566 ?
S5 Sr1 B2 168.12(11) 5_666 8_665 ?
S5 Sr1 B2 86.06(11) . 8_665 ?
S5 Sr1 B2 95.93(11) 5_666 . ?
S5 Sr1 B2 32.47(11) . . ?
S4 Sr1 Sr1 133.72(4) . 5_676 ?
S4 Sr1 Sr1 48.77(3) 4_566 5_676 ?
S4 Sr1 Sr1 56.05(3) 8_665 5_676 ?
S4 Sr1 Sr3 75.42(3) 4_566 3_656 ?
S4 Sr1 Sr3 121.90(4) . 3_656 ?
S4 Sr1 Sr3 113.81(3) 8_665 3_656 ?
S4 Sr1 Cl1 79.43(4) . . ?
S4 Sr1 S6 95.11(4) . 8_665 ?
S4 Sr1 S6 145.19(4) . 4_566 ?
S4 Sr1 S5 97.56(4) . 5_666 ?
S4 Sr1 S5 63.78(4) . . ?
S4 Sr1 S4 82.650(18) . 8_665 ?
S4 Sr1 S4 104.82(4) 8_665 4_566 ?
S4 Sr1 S4 157.14(2) . 4_566 ?
S4 Sr1 B2 95.98(11) 8_665 . ?
S4 Sr1 B2 32.39(11) . . ?
S4 Sr1 B2 32.60(11) 8_665 8_665 ?
S4 Sr1 B2 75.34(11) . 8_665 ?
B2 Sr1 Sr1 124.78(11) . 5_676 ?
B2 Sr1 Sr1 58.72(11) 8_665 5_676 ?
B2 Sr1 Sr3 144.50(11) 8_665 3_656 ?
B2 Sr1 Sr3 139.11(10) . 3_656 ?
B2 Sr1 S4 99.13(11) 8_665 4_566 ?
B2 Sr1 S4 124.77(11) . 4_566 ?
B2 Sr1 B2 72.93(8) 8_665 . ?
Sr3 Sr2 Sr2 91.126(17) 3_656 3_656 ?
S1 Sr2 Sr2 115.18(3) . 3_656 ?
S1 Sr2 Sr2 44.62(3) 3_656 3_656 ?
S1 Sr2 Sr3 135.73(3) . 3_656 ?
S1 Sr2 Sr3 46.61(3) 3_656 3_656 ?
S1 Sr2 S1 146.51(2) 3_656 . ?
S1 Sr2 S2 91.19(4) 3_656 6_657 ?
S1 Sr2 S2 88.54(4) 3_656 8_665 ?
S1 Sr2 S2 89.21(4) . 6_657 ?
S1 Sr2 S2 72.87(4) . 8_665 ?
S1 Sr2 S3 74.47(4) 3_656 8_665 ?
S1 Sr2 S3 81.39(4) 3_656 6_657 ?
S1 Sr2 S3 116.60(4) . 8_665 ?
S1 Sr2 S3 148.98(4) 3_656 . ?
S1 Sr2 S3 63.45(4) . . ?
S1 Sr2 S3 70.58(4) . 6_657 ?
S1 Sr2 B1 168.21(10) 3_656 . ?
S1 Sr2 B1 85.92(11) . 8_665 ?
S1 Sr2 B1 93.88(11) 3_656 8_665 ?
S1 Sr2 B1 32.49(10) . . ?
S2 Sr2 Sr2 44.67(3) 8_665 3_656 ?
S2 Sr2 Sr2 130.50(3) 6_657 3_656 ?
S2 Sr2 Sr3 48.24(3) 6_657 3_656 ?
S2 Sr2 Sr3 133.42(3) 8_665 3_656 ?
S2 Sr2 S2 145.46(3) 6_657 8_665 ?
S2 Sr2 S3 87.91(4) 8_665 6_657 ?
S2 Sr2 S3 98.76(4) 6_657 . ?
S2 Sr2 S3 57.97(4) 6_657 6_657 ?
S2 Sr2 S3 151.18(4) 6_657 8_665 ?
S2 Sr2 S3 60.67(4) 8_665 8_665 ?
S2 Sr2 B1 100.27(10) 6_657 . ?
S2 Sr2 B1 33.80(11) 8_665 8_665 ?
S2 Sr2 B1 80.45(10) 8_665 . ?
S2 Sr2 B1 174.80(11) 6_657 8_665 ?
Cl1 Sr2 Sr2 106.44(3) . 3_656 ?
Cl1 Sr2 Sr3 50.49(3) . 3_656 ?
Cl1 Sr2 S1 136.76(4) . . ?
Cl1 Sr2 S1 74.23(4) . 3_656 ?
Cl1 Sr2 S2 71.65(4) . 6_657 ?
Cl1 Sr2 S2 140.49(4) . 8_665 ?
Cl1 Sr2 S3 81.14(4) . . ?
Cl1 Sr2 S3 122.93(4) . 6_657 ?
Cl1 Sr2 S3 80.33(4) . 8_665 ?
Cl1 Sr2 B1 110.88(11) . 8_665 ?
Cl1 Sr2 B1 111.91(10) . . ?
S3 Sr2 Sr2 130.41(4) . 3_656 ?
S3 Sr2 Sr2 88.96(3) 6_657 3_656 ?
S3 Sr2 Sr2 51.74(3) 8_665 3_656 ?
S3 Sr2 Sr3 125.49(3) . 3_656 ?
S3 Sr2 Sr3 75.31(3) 6_657 3_656 ?
S3 Sr2 Sr3 107.66(3) 8_665 3_656 ?
S3 Sr2 S2 99.06(4) . 8_665 ?
S3 Sr2 S3 83.15(2) . 8_665 ?
S3 Sr2 S3 128.61(4) . 6_657 ?
S3 Sr2 S3 140.16(4) 8_665 6_657 ?
S3 Sr2 B1 96.25(10) 8_665 . ?
S3 Sr2 B1 32.64(11) 8_665 8_665 ?
S3 Sr2 B1 77.41(11) . 8_665 ?
S3 Sr2 B1 31.85(10) . . ?
B1 Sr2 Sr2 123.80(10) . 3_656 ?
B1 Sr2 Sr2 53.77(10) 8_665 3_656 ?
B1 Sr2 Sr3 136.92(10) 8_665 3_656 ?
B1 Sr2 Sr3 145.07(10) . 3_656 ?
B1 Sr2 S3 102.28(10) . 6_657 ?
B1 Sr2 S3 121.70(11) 8_665 6_657 ?
B1 Sr2 B1 74.61(7) 8_665 . ?
S1 Sr3 Sr3 136.67(3) . 8_655 ?
S1 Sr3 Sr3 47.61(2) 8_655 8_655 ?
S1 Sr3 S1 98.38(4) . 8_655 ?
S1 Sr3 S2 59.01(3) . . ?
S1 Sr3 S2 89.45(4) . 8_655 ?
S1 Sr3 Cl1 71.03(4) . 3_646 ?
S1 Sr3 S6 159.49(4) . 7_566 ?
S1 Sr3 S6 76.30(4) . 2_565 ?
S1 Sr3 S5 139.98(4) . 7_566 ?
S1 Sr3 S5 101.08(3) . 2_565 ?
S1 Sr3 S5 112.63(4) 8_655 2_565 ?
S1 Sr3 B1 79.31(10) . 8_655 ?
S1 Sr3 B1 31.98(10) 8_655 8_655 ?
S1 Sr3 B2 101.88(10) . 2_565 ?
S1 Sr3 B2 140.95(11) 8_655 2_565 ?
S2 Sr3 Sr3 51.67(3) 8_655 8_655 ?
S2 Sr3 Sr3 112.54(3) . 8_655 ?
S2 Sr3 S1 57.61(3) 8_655 8_655 ?
S2 Sr3 S1 67.75(3) . 8_655 ?
S2 Sr3 S2 110.76(5) 8_655 . ?
S2 Sr3 Cl1 130.02(4) . 3_646 ?
S2 Sr3 Cl1 67.67(4) 8_655 3_646 ?
S2 Sr3 S5 166.98(4) 8_655 2_565 ?
S2 Sr3 S5 69.33(3) . 2_565 ?
S2 Sr3 B1 78.95(10) . 8_655 ?
S2 Sr3 B1 32.75(10) 8_655 8_655 ?
S2 Sr3 B2 95.05(10) . 2_565 ?
S2 Sr3 B2 154.02(11) 8_655 2_565 ?
Cl1 Sr3 Sr3 103.99(3) 3_646 8_655 ?
Cl1 Sr3 S1 124.45(4) 3_646 8_655 ?
Cl1 Sr3 S5 122.90(4) 3_646 2_565 ?
Cl1 Sr3 B1 93.82(11) 3_646 8_655 ?
Cl1 Sr3 B2 93.77(11) 3_646 2_565 ?
S6 Sr3 Sr3 49.30(3) 7_566 8_655 ?
S6 Sr3 Sr3 143.38(3) 2_565 8_655 ?
S6 Sr3 S1 165.11(4) 2_565 8_655 ?
S6 Sr3 S1 73.17(4) 7_566 8_655 ?
S6 Sr3 S2 100.90(4) 7_566 8_655 ?
S6 Sr3 S2 97.91(4) 2_565 . ?
S6 Sr3 S2 135.14(4) 2_565 8_655 ?
S6 Sr3 S2 100.58(4) 7_566 . ?
S6 Sr3 Cl1 129.28(4) 7_566 3_646 ?
S6 Sr3 Cl1 67.47(4) 2_565 3_646 ?
S6 Sr3 S6 107.02(5) 7_566 2_565 ?
S6 Sr3 S5 60.40(4) 7_566 7_566 ?
S6 Sr3 S5 56.03(4) 2_565 2_565 ?
S6 Sr3 S5 66.75(4) 7_566 2_565 ?
S6 Sr3 S5 88.44(4) 2_565 7_566 ?
S6 Sr3 B1 153.02(10) 2_565 8_655 ?
S6 Sr3 B1 99.86(10) 7_566 8_655 ?
S6 Sr3 B2 76.30(10) 7_566 2_565 ?
S6 Sr3 B2 32.01(10) 2_565 2_565 ?
S5 Sr3 Sr3 115.69(3) 2_565 8_655 ?
S5 Sr3 Sr3 56.41(3) 7_566 8_655 ?
S5 Sr3 S1 103.95(4) 7_566 8_655 ?
S5 Sr3 S2 160.98(4) 7_566 . ?
S5 Sr3 S2 75.62(4) 7_566 8_655 ?
S5 Sr3 Cl1 68.96(4) 7_566 3_646 ?
S5 Sr3 S5 100.33(4) 7_566 2_565 ?
S5 Sr3 B1 103.23(10) 7_566 8_655 ?
S5 Sr3 B2 80.85(11) 7_566 2_565 ?
B1 Sr3 Sr3 57.74(10) 8_655 8_655 ?
B1 Sr3 S5 141.68(11) 8_655 2_565 ?
B1 Sr3 B2 172.28(15) 8_655 2_565 ?
B2 Sr3 Sr3 121.45(10) 2_565 8_655 ?
B2 Sr3 S5 30.64(10) 2_565 2_565 ?
Sr1 Rb1 Sr3 140.185(19) . 3_556 ?
Sr2 Rb1 Sr1 128.53(2) 8_665 . ?
Sr2 Rb1 Sr3 83.938(14) 8_665 3_556 ?
S2 Rb1 Sr1 165.05(3) 3_556 . ?
S2 Rb1 Sr2 41.13(3) 3_556 8_665 ?
S2 Rb1 Sr3 43.71(3) 3_556 3_556 ?
S2 Rb1 Cl1 62.71(4) 3_556 8_665 ?
S2 Rb1 S6 83.95(4) 3_556 5_566 ?
S2 Rb1 S5 67.77(4) 3_556 4_466 ?
S2 Rb1 S3 83.60(4) 3_556 . ?
S2 Rb1 S3 78.05(4) 3_556 8_665 ?
S2 Rb1 S4 123.35(4) 3_556 8_665 ?
S2 Rb1 S4 146.10(4) 3_556 . ?
Cl1 Rb1 Sr1 40.79(3) . . ?
Cl1 Rb1 Sr1 102.43(3) 8_665 . ?
Cl1 Rb1 Sr2 106.23(3) . 8_665 ?
Cl1 Rb1 Sr2 40.89(3) 8_665 8_665 ?
Cl1 Rb1 Sr3 163.23(4) . 3_556 ?
Cl1 Rb1 Sr3 88.34(3) 8_665 3_556 ?
Cl1 Rb1 S2 141.93(4) . 3_556 ?
Cl1 Rb1 Cl1 108.12(4) . 8_665 ?
Cl1 Rb1 S6 127.64(4) . 5_566 ?
Cl1 Rb1 S6 117.98(4) 8_665 5_566 ?
Cl1 Rb1 S5 61.39(4) 8_665 4_466 ?
Cl1 Rb1 S5 143.73(4) . 4_466 ?
Cl1 Rb1 S3 71.41(4) . . ?
Cl1 Rb1 S3 65.94(4) . 8_665 ?
Cl1 Rb1 S3 63.20(4) 8_665 8_665 ?
Cl1 Rb1 S4 62.42(4) 8_665 8_665 ?
Cl1 Rb1 S4 70.88(4) . . ?
Cl1 Rb1 S4 70.10(4) . 8_665 ?
S6 Rb1 Sr1 103.15(3) 5_566 . ?
S6 Rb1 Sr2 124.55(3) 5_566 8_665 ?
S6 Rb1 Sr3 40.61(2) 5_566 3_556 ?
S6 Rb1 S3 158.58(4) 5_566 8_665 ?
S5 Rb1 Sr1 104.61(3) 4_466 . ?
S5 Rb1 Sr2 87.63(3) 4_466 8_665 ?
S5 Rb1 Sr3 47.68(2) 4_466 3_556 ?
S5 Rb1 S6 57.82(3) 4_466 5_566 ?
S5 Rb1 S3 123.45(4) 4_466 8_665 ?
S5 Rb1 S4 74.85(3) 4_466 8_665 ?
S3 Rb1 Sr1 97.09(3) 8_665 . ?
S3 Rb1 Sr1 107.65(3) . . ?
S3 Rb1 Sr2 40.63(2) 8_665 8_665 ?
S3 Rb1 Sr2 83.75(3) . 8_665 ?
S3 Rb1 Sr3 97.09(3) . 3_556 ?
S3 Rb1 Sr3 121.56(3) 8_665 3_556 ?
S3 Rb1 Cl1 123.60(4) . 8_665 ?
S3 Rb1 S6 100.15(4) . 5_566 ?
S3 Rb1 S5 144.52(4) . 4_466 ?
S3 Rb1 S3 66.59(3) . 8_665 ?
S3 Rb1 S4 140.45(4) . 8_665 ?
S4 Rb1 Sr1 40.61(3) . . ?
S4 Rb1 Sr1 41.93(2) 8_665 . ?
S4 Rb1 Sr2 98.47(3) 8_665 8_665 ?
S4 Rb1 Sr2 165.48(4) . 8_665 ?
S4 Rb1 Sr3 102.51(3) . 3_556 ?
S4 Rb1 Sr3 122.45(3) 8_665 3_556 ?
S4 Rb1 Cl1 125.49(4) . 8_665 ?
S4 Rb1 S6 62.94(3) . 5_566 ?
S4 Rb1 S6 110.23(3) 8_665 5_566 ?
S4 Rb1 S5 87.29(4) . 4_466 ?
S4 Rb1 S3 135.85(4) . 8_665 ?
S4 Rb1 S3 89.52(4) 8_665 8_665 ?
S4 Rb1 S3 108.01(4) . . ?
S4 Rb1 S4 67.07(3) . 8_665 ?
Sr2 S1 Sr2 90.85(4) 3_646 . ?
Sr2 S1 Sr3 159.87(5) 3_646 8_665 ?
Sr2 S1 Sr3 174.70(5) . . ?
Sr2 S1 Sr3 86.91(4) 3_646 . ?
Sr2 S1 Sr3 103.98(4) . 8_665 ?
Sr3 S1 Sr3 79.38(3) . 8_665 ?
B1 S1 Sr2 84.23(19) . . ?
B1 S1 Sr2 119.96(19) . 3_646 ?
B1 S1 Sr3 92.73(19) . . ?
B1 S1 Sr3 75.72(19) . 8_665 ?
Sr2 S2 Sr2 89.90(4) 6_557 8_655 ?
Sr2 S2 Sr3 85.26(3) 6_557 8_665 ?
Sr2 S2 Sr3 164.22(5) 6_557 . ?
Sr2 S2 Sr3 104.28(4) 8_655 . ?
Sr2 S2 Sr3 156.84(5) 8_655 8_665 ?
Sr2 S2 Rb1 99.06(4) 8_655 3_546 ?
Sr2 S2 Rb1 93.22(4) 6_557 3_546 ?
Sr3 S2 Sr3 78.99(3) 8_665 . ?
Sr3 S2 Rb1 91.35(4) . 3_546 ?
Sr3 S2 Rb1 103.81(4) 8_665 3_546 ?
B1 S2 Sr2 89.98(18) . 6_557 ?
B1 S2 Sr2 77.19(18) . 8_655 ?
B1 S2 Sr3 80.17(18) . 8_665 ?
B1 S2 Sr3 86.54(18) . . ?
B1 S2 Rb1 175.08(18) . 3_546 ?
Sr1 Cl1 Sr3 84.66(4) . 3_656 ?
Sr1 Cl1 Rb1 92.42(4) . 8_655 ?
Sr1 Cl1 Rb1 94.35(4) . . ?
Sr2 Cl1 Sr1 168.21(6) . . ?
Sr2 Cl1 Sr3 83.57(4) . 3_656 ?
Sr2 Cl1 Rb1 89.69(4) . 8_655 ?
Sr2 Cl1 Rb1 97.27(5) . . ?
Sr3 Cl1 Rb1 97.13(4) 3_656 8_655 ?
Sr3 Cl1 Rb1 173.34(5) 3_656 . ?
Rb1 Cl1 Rb1 89.49(4) . 8_655 ?
Sr1 S6 Sr1 81.37(4) 4_466 8_655 ?
Sr1 S6 Sr3 87.00(3) 4_466 2_564 ?
Sr1 S6 Sr3 168.45(5) 4_466 7_565 ?
Sr1 S6 Rb1 83.32(3) 8_655 5_566 ?
Sr1 S6 Rb1 98.43(4) 4_466 5_566 ?
Sr3 S6 Sr1 158.75(5) 2_564 8_655 ?
Sr3 S6 Sr1 110.17(4) 7_565 8_655 ?
Sr3 S6 Sr3 82.05(3) 7_565 2_564 ?
Sr3 S6 Rb1 116.11(4) 2_564 5_566 ?
Sr3 S6 Rb1 83.25(3) 7_565 5_566 ?
B2 S6 Sr1 93.50(19) . 4_466 ?
B2 S6 Sr1 79.22(19) . 8_655 ?
B2 S6 Sr3 83.84(19) . 2_564 ?
B2 S6 Sr3 89.0(2) . 7_565 ?
B2 S6 Rb1 157.11(19) . 5_566 ?
Sr1 S5 Sr1 97.76(4) 5_666 . ?
Sr1 S5 Sr3 160.79(5) 5_666 2_564 ?
Sr1 S5 Sr3 169.73(5) . 7_565 ?
Sr1 S5 Sr3 87.00(4) 5_666 7_565 ?
Sr1 S5 Sr3 100.82(4) . 2_564 ?
Sr1 S5 Rb1 91.68(4) 5_666 4_566 ?
Sr1 S5 Rb1 90.17(4) . 4_566 ?
Sr3 S5 Sr3 75.46(3) 7_565 2_564 ?
Sr3 S5 Rb1 83.47(3) 2_564 4_566 ?
Sr3 S5 Rb1 98.80(4) 7_565 4_566 ?
B2 S5 Sr1 114.8(2) . 5_666 ?
B2 S5 Sr1 82.2(2) . . ?
B2 S5 Sr3 87.5(2) . 7_565 ?
B2 S5 Sr3 72.9(2) . 2_564 ?
B2 S5 Rb1 153.16(19) . 4_566 ?
Sr2 S3 Sr2 123.24(5) . 6_557 ?
Sr2 S3 Sr2 144.30(5) . 8_655 ?
Sr2 S3 Sr2 81.88(3) 8_655 6_557 ?
Sr2 S3 Rb1 92.41(4) . . ?
Sr2 S3 Rb1 89.32(4) 6_557 . ?
Sr2 S3 Rb1 114.65(5) 8_655 . ?
Sr2 S3 Rb1 153.90(5) 6_557 8_655 ?
Sr2 S3 Rb1 81.87(4) 8_655 8_655 ?
Sr2 S3 Rb1 80.94(4) . 8_655 ?
Rb1 S3 Rb1 79.12(4) . 8_655 ?
B1 S3 Sr2 84.6(2) . . ?
B1 S3 Sr2 75.38(19) . 8_655 ?
B1 S3 Sr2 78.9(2) . 6_557 ?
B1 S3 Rb1 163.48(19) . . ?
B1 S3 Rb1 116.26(19) . 8_655 ?
Sr1 S4 Sr1 75.18(4) 8_655 4_466 ?
Sr1 S4 Sr1 152.58(6) . 8_655 ?
Sr1 S4 Sr1 124.25(5) . 4_466 ?
Sr1 S4 Rb1 81.34(4) 8_655 8_655 ?
Sr1 S4 Rb1 108.95(5) 8_655 . ?
Sr1 S4 Rb1 148.99(5) 4_466 8_655 ?
Sr1 S4 Rb1 85.20(4) . 8_655 ?
Sr1 S4 Rb1 92.39(4) . . ?
Rb1 S4 Sr1 87.26(4) . 4_466 ?
Rb1 S4 Rb1 81.46(4) . 8_655 ?
B2 S4 Sr1 81.3(2) . 4_466 ?
B2 S4 Sr1 84.76(19) . . ?
B2 S4 Sr1 79.17(18) . 8_655 ?
B2 S4 Rb1 114.1(2) . 8_655 ?
B2 S4 Rb1 163.8(2) . . ?
Sr2 B1 Sr2 126.91(19) 8_655 . ?
Sr2 B1 Sr3 135.8(2) 8_655 8_665 ?
Sr3 B1 Sr2 95.64(14) 8_665 . ?
S1 B1 Sr2 133.4(3) . 8_655 ?
S1 B1 Sr2 63.27(17) . . ?
S1 B1 Sr3 72.30(18) . 8_665 ?
S1 B1 S2 115.2(3) . . ?
S2 B1 Sr2 69.01(17) . 8_655 ?
S2 B1 Sr2 161.1(3) . . ?
S2 B1 Sr3 67.09(18) . 8_665 ?
S3 B1 Sr2 63.53(18) . . ?
S3 B1 Sr2 71.98(19) . 8_655 ?
S3 B1 Sr3 129.0(2) . 8_665 ?
S3 B1 S1 124.1(3) . . ?
S3 B1 S2 120.7(3) . . ?
Sr1 B2 Sr1 126.5(2) 8_655 . ?
Sr1 B2 Sr3 130.48(19) 8_655 2_564 ?
Sr1 B2 Sr3 96.60(14) . 2_564 ?
S6 B2 Sr1 67.92(17) . 8_655 ?
S6 B2 Sr1 157.7(3) . . ?
S6 B2 Sr3 64.16(19) . 2_564 ?
S6 B2 S5 116.9(4) . . ?
S5 B2 Sr1 65.30(18) . . ?
S5 B2 Sr1 139.2(3) . 8_655 ?
S5 B2 Sr3 76.5(2) . 2_564 ?
S4 B2 Sr1 62.85(18) . . ?
S4 B2 Sr1 68.23(18) . 8_655 ?
S4 B2 Sr3 126.6(3) . 2_564 ?
S4 B2 S6 118.3(3) . . ?
S4 B2 S5 124.7(4) . . ?

loop_
_geom_bond_atom_site_label_1
_geom_bond_atom_site_label_2
_geom_bond_distance
_geom_bond_site_symmetry_2
_geom_bond_publ_flag
Sr1 Sr1 4.0050(10) 5_676 ?
Sr1 Sr3 4.2166(8) 3_656 ?
Sr1 Cl1 3.0199(16) . ?
Sr1 S6 3.0341(14) 4_566 ?
Sr1 S6 3.1087(14) 8_665 ?
Sr1 S5 3.0182(14) 5_666 ?
Sr1 S5 3.0819(14) . ?
Sr1 S4 3.0031(15) . ?
Sr1 S4 3.4364(18) 4_566 ?
Sr1 S4 3.1159(15) 8_665 ?
Sr1 B2 3.296(6) 8_665 ?
Sr1 B2 3.361(6) . ?
Sr2 Sr2 4.3179(5) 3_656 ?
Sr2 Sr3 4.1696(8) 3_656 ?
Sr2 S1 3.0333(14) . ?
Sr2 S1 3.0283(14) 3_656 ?
Sr2 S2 3.0353(14) 6_657 ?
Sr2 S2 3.0763(15) 8_665 ?
Sr2 Cl1 3.0154(17) . ?
Sr2 S3 3.4247(17) 6_657 ?
Sr2 S3 3.0380(15) . ?
Sr2 S3 3.1575(14) 8_665 ?
Sr2 B1 3.379(6) . ?
Sr2 B1 3.213(6) 8_665 ?
Sr3 Sr3 4.0383(3) 8_655 ?
Sr3 S1 3.0345(14) . ?
Sr3 S1 3.2818(14) 8_655 ?
Sr3 S2 3.2275(14) . ?
Sr3 S2 3.1209(14) 8_655 ?
Sr3 Cl1 3.2372(16) 3_646 ?
Sr3 S6 3.0913(14) 2_565 ?
Sr3 S6 3.0608(14) 7_566 ?
Sr3 S5 3.4752(15) 2_565 ?
Sr3 S5 3.1066(14) 7_566 ?
Sr3 B1 3.338(6) 8_655 ?
Sr3 B2 3.415(6) 2_565 ?
Rb1 S2 3.2992(15) 3_556 ?
Rb1 Cl1 3.4994(16) 8_665 ?
Rb1 Cl1 3.2611(17) . ?
Rb1 S6 3.9043(16) 5_566 ?
Rb1 S5 3.5387(15) 4_466 ?
Rb1 S3 3.9745(18) 8_665 ?
Rb1 S3 3.4783(16) . ?
Rb1 S4 3.3740(16) . ?
Rb1 S4 3.8987(19) 8_665 ?
S1 B1 1.824(6) . ?
S2 B1 1.833(6) . ?
S6 B2 1.820(6) . ?
S5 B2 1.821(6) . ?
S3 B1 1.791(6) . ?
S4 B2 1.808(7) . ?

loop_
_geom_torsion_atom_site_label_1
_geom_torsion_atom_site_label_2
_geom_torsion_atom_site_label_3
_geom_torsion_atom_site_label_4
_geom_torsion
_geom_torsion_site_symmetry_1
_geom_torsion_site_symmetry_2
_geom_torsion_site_symmetry_3
_geom_torsion_site_symmetry_4
_geom_torsion_publ_flag
Sr1 S6 B2 Sr1 -54.2(8) 4_466 . . . ?
Sr1 S6 B2 Sr1 80.52(5) 4_466 . . 8_655 ?
Sr1 S6 B2 Sr1 -134.7(8) 8_655 . . . ?
Sr1 S6 B2 Sr3 -86.60(4) 4_466 . . 2_564 ?
Sr1 S6 B2 Sr3 -167.12(7) 8_655 . . 2_564 ?
Sr1 S6 B2 S5 135.3(3) 8_655 . . . ?
Sr1 S6 B2 S5 -144.2(3) 4_466 . . . ?
Sr1 S6 B2 S4 32.9(3) 4_466 . . . ?
Sr1 S6 B2 S4 -47.7(3) 8_655 . . . ?
Sr1 S5 B2 Sr1 95.00(10) 5_666 . . . ?
Sr1 S5 B2 Sr1 -23.0(5) 5_666 . . 8_655 ?
Sr1 S5 B2 Sr1 -118.0(4) . . . 8_655 ?
Sr1 S5 B2 Sr3 -161.09(7) 5_666 . . 2_564 ?
Sr1 S5 B2 Sr3 103.91(7) . . . 2_564 ?
Sr1 S5 B2 S6 155.3(3) . . . . ?
Sr1 S5 B2 S6 -109.7(3) 5_666 . . . ?
Sr1 S5 B2 S4 73.5(4) 5_666 . . . ?
Sr1 S5 B2 S4 -21.5(3) . . . . ?
Sr1 S4 B2 Sr1 -76.46(5) 4_466 . . 8_655 ?
Sr1 S4 B2 Sr1 -157.68(7) 8_655 . . . ?
Sr1 S4 B2 Sr1 125.86(6) 4_466 . . . ?
Sr1 S4 B2 Sr1 157.68(7) . . . 8_655 ?
Sr1 S4 B2 Sr3 48.6(3) 4_466 . . 2_564 ?
Sr1 S4 B2 Sr3 125.0(3) 8_655 . . 2_564 ?
Sr1 S4 B2 Sr3 -77.3(3) . . . 2_564 ?
Sr1 S4 B2 S6 47.5(3) 8_655 . . . ?
Sr1 S4 B2 S6 -28.9(3) 4_466 . . . ?
Sr1 S4 B2 S6 -154.8(3) . . . . ?
Sr1 S4 B2 S5 147.9(4) 4_466 . . . ?
Sr1 S4 B2 S5 -135.7(4) 8_655 . . . ?
Sr1 S4 B2 S5 22.0(3) . . . . ?
Sr2 S1 B1 Sr2 -87.65(12) 3_646 . . . ?
Sr2 S1 B1 Sr2 116.7(3) . . . 8_655 ?
Sr2 S1 B1 Sr2 29.0(4) 3_646 . . 8_655 ?
Sr2 S1 B1 Sr3 166.32(9) 3_646 . . 8_665 ?
Sr2 S1 B1 Sr3 -106.03(6) . . . 8_665 ?
Sr2 S1 B1 S2 -159.0(3) . . . . ?
Sr2 S1 B1 S2 113.3(3) 3_646 . . . ?
Sr2 S1 B1 S3 19.5(3) . . . . ?
Sr2 S1 B1 S3 -68.1(4) 3_646 . . . ?
Sr2 S2 B1 Sr2 -89.90(5) 6_557 . . 8_655 ?
Sr2 S2 B1 Sr2 59.9(8) 6_557 . . . ?
Sr2 S2 B1 Sr2 149.8(9) 8_655 . . . ?
Sr2 S2 B1 Sr3 85.19(4) 6_557 . . 8_665 ?
Sr2 S2 B1 Sr3 175.09(8) 8_655 . . 8_665 ?
Sr2 S2 B1 S1 -129.3(3) 8_655 . . . ?
Sr2 S2 B1 S1 140.8(3) 6_557 . . . ?
Sr2 S2 B1 S3 -37.7(3) 6_557 . . . ?
Sr2 S2 B1 S3 52.2(3) 8_655 . . . ?
Sr2 S3 B1 Sr2 -150.17(8) . . . 8_655 ?
Sr2 S3 B1 Sr2 84.41(6) 6_557 . . 8_655 ?
Sr2 S3 B1 Sr2 150.17(8) 8_655 . . . ?
Sr2 S3 B1 Sr2 -125.42(6) 6_557 . . . ?
Sr2 S3 B1 Sr3 -135.0(3) 8_655 . . 8_665 ?
Sr2 S3 B1 Sr3 -50.6(3) 6_557 . . 8_665 ?
Sr2 S3 B1 Sr3 74.8(3) . . . 8_665 ?
Sr2 S3 B1 S1 -144.9(4) 6_557 . . . ?
Sr2 S3 B1 S1 -19.5(3) . . . . ?
Sr2 S3 B1 S1 130.7(4) 8_655 . . . ?
Sr2 S3 B1 S2 33.5(3) 6_557 . . . ?
Sr2 S3 B1 S2 -50.9(3) 8_655 . . . ?
Sr2 S3 B1 S2 159.0(3) . . . . ?
Sr3 S1 B1 Sr2 -59.0(3) . . . 8_655 ?
Sr3 S1 B1 Sr2 106.03(6) 8_665 . . . ?
Sr3 S1 B1 Sr2 -175.65(5) . . . . ?
Sr3 S1 B1 Sr2 -137.3(4) 8_665 . . 8_655 ?
Sr3 S1 B1 Sr3 78.32(6) . . . 8_665 ?
Sr3 S1 B1 S2 25.4(3) . . . . ?
Sr3 S1 B1 S2 -53.0(3) 8_665 . . . ?
Sr3 S1 B1 S3 -156.1(3) . . . . ?
Sr3 S1 B1 S3 125.5(4) 8_665 . . . ?
Sr3 S2 B1 Sr2 -104.7(8) . . . . ?
Sr3 S2 B1 Sr2 -25.3(8) 8_665 . . . ?
Sr3 S2 B1 Sr2 -175.09(8) 8_665 . . 8_655 ?
Sr3 S2 B1 Sr2 105.50(5) . . . 8_655 ?
Sr3 S2 B1 Sr3 -79.41(4) . . . 8_665 ?
Sr3 S2 B1 S1 55.7(3) 8_665 . . . ?
Sr3 S2 B1 S1 -23.8(3) . . . . ?
Sr3 S2 B1 S3 157.7(3) . . . . ?
Sr3 S2 B1 S3 -122.9(3) 8_665 . . . ?
Sr3 S6 B2 Sr1 32.4(7) 2_564 . . . ?
Sr3 S6 B2 Sr1 114.5(8) 7_565 . . . ?
Sr3 S6 B2 Sr1 167.12(7) 2_564 . . 8_655 ?
Sr3 S6 B2 Sr1 -110.77(5) 7_565 . . 8_655 ?
Sr3 S6 B2 Sr3 82.11(4) 7_565 . . 2_564 ?
Sr3 S6 B2 S5 24.5(3) 7_565 . . . ?
Sr3 S6 B2 S5 -57.6(3) 2_564 . . . ?
Sr3 S6 B2 S4 -158.4(3) 7_565 . . . ?
Sr3 S6 B2 S4 119.5(3) 2_564 . . . ?
Sr3 S5 B2 Sr1 138.1(5) 2_564 . . 8_655 ?
Sr3 S5 B2 Sr1 62.5(4) 7_565 . . 8_655 ?
Sr3 S5 B2 Sr1 -179.46(6) 7_565 . . . ?
Sr3 S5 B2 Sr1 -103.91(7) 2_564 . . . ?
Sr3 S5 B2 Sr3 -75.54(6) 7_565 . . 2_564 ?
Sr3 S5 B2 S6 -24.1(3) 7_565 . . . ?
Sr3 S5 B2 S6 51.4(3) 2_564 . . . ?
Sr3 S5 B2 S4 159.0(4) 7_565 . . . ?
Sr3 S5 B2 S4 -125.5(4) 2_564 . . . ?
Rb1 S6 B2 Sr1 -175.7(3) 5_566 . . . ?
Rb1 S6 B2 Sr1 -41.0(5) 5_566 . . 8_655 ?
Rb1 S6 B2 Sr3 151.9(5) 5_566 . . 2_564 ?
Rb1 S6 B2 S5 94.3(6) 5_566 . . . ?
Rb1 S6 B2 S4 -88.6(6) 5_566 . . . ?
Rb1 S5 B2 Sr1 167.24(12) 4_566 . . 8_655 ?
Rb1 S5 B2 Sr1 -74.7(4) 4_566 . . . ?
Rb1 S5 B2 Sr3 29.2(5) 4_566 . . 2_564 ?
Rb1 S5 B2 S6 80.6(5) 4_566 . . . ?
Rb1 S5 B2 S4 -96.3(6) 4_566 . . . ?
Rb1 S3 B1 Sr2 77.13(11) 8_655 . . . ?
Rb1 S3 B1 Sr2 -80.3(7) . . . . ?
Rb1 S3 B1 Sr2 129.5(7) . . . 8_655 ?
Rb1 S3 B1 Sr2 -73.04(13) 8_655 . . 8_655 ?
Rb1 S3 B1 Sr3 152.0(2) 8_655 . . 8_665 ?
Rb1 S3 B1 Sr3 -5.5(10) . . . 8_665 ?
Rb1 S3 B1 S1 57.7(4) 8_655 . . . ?
Rb1 S3 B1 S1 -99.7(7) . . . . ?
Rb1 S3 B1 S2 78.7(8) . . . . ?
Rb1 S3 B1 S2 -123.9(3) 8_655 . . . ?
Rb1 S4 B2 Sr1 -82.36(10) 8_655 . . . ?
Rb1 S4 B2 Sr1 -121.9(7) . . . 8_655 ?
Rb1 S4 B2 Sr1 80.5(7) . . . . ?
Rb1 S4 B2 Sr1 75.32(11) 8_655 . . 8_655 ?
Rb1 S4 B2 Sr3 3.2(10) . . . 2_564 ?
Rb1 S4 B2 Sr3 -159.64(19) 8_655 . . 2_564 ?
Rb1 S4 B2 S6 122.8(3) 8_655 . . . ?
Rb1 S4 B2 S6 -74.3(8) . . . . ?
Rb1 S4 B2 S5 102.5(7) . . . . ?
Rb1 S4 B2 S5 -60.3(4) 8_655 . . . ?
